data_4065703
loop_
_publ_author_name
'Zhang, Zhengxing'
'Bu, Xiuli'
'Zhang, Jie'
'Liu, Ruiting'
'Zhou, Xigeng'
'Weng, Linhong'

_publ_section_title
;
 Insertion of Ketenimines into the Ln&#x2212;C \s-Bond of
 Organolanthanides: A New Strategy for Synthesis of Lanthanide 1-Azaallyl
 Complexes
;
_journal_issue 9
_journal_name_full Organometallics
_journal_page_first 2111
_journal_paper_doi 10.1021/om100089a
_journal_volume 29
_journal_year 2010
_chemical_formula_sum 'C34 H34 N Y'
_chemical_formula_weight 545.53
_chemical_name_systematic
; 
 ? 
;
_space_group_IT_number 61
_symmetry_cell_setting orthorhombic
_symmetry_space_group_name_Hall '-P 2ac 2ab'
_symmetry_space_group_name_H-M 'P b c a'
_atom_sites_solution_hydrogens geom
_atom_sites_solution_primary direct
_atom_sites_solution_secondary difmap
_audit_creation_method SHELXL-97
_cell_angle_alpha 90.00
_cell_angle_beta 90.00
_cell_angle_gamma 90.00
_cell_formula_units_Z 8
_cell_length_a 25.255(9)
_cell_length_b 9.392(4)
_cell_length_c 26.426(10)
_cell_measurement_reflns_used 1225
_cell_measurement_temperature 293(2)
_cell_measurement_theta_max 17.108
_cell_measurement_theta_min 2.439
_cell_volume 6268(4)
_computing_cell_refinement 'Bruker SMART'
_computing_data_collection 'Bruker SMART'
_computing_data_reduction 'Bruker SHELXTL'
_computing_molecular_graphics 'Bruker SHELXTL'
_computing_publication_material 'Bruker SHELXTL'
_computing_structure_refinement 'SHELXL-97 (Sheldrick, 1997)'
_computing_structure_solution 'SHELXS-97 (Sheldrick, 1990)'
_diffrn_ambient_temperature 293(2)
_diffrn_measured_fraction_theta_full 1.000
_diffrn_measured_fraction_theta_max 1.000
_diffrn_measurement_device_type 'CCD area detector'
_diffrn_measurement_method 'phi and omega scans'
_diffrn_radiation_monochromator graphite
_diffrn_radiation_source 'fine-focus sealed tube'
_diffrn_radiation_type MoK\a
_diffrn_radiation_wavelength 0.71073
_diffrn_reflns_av_R_equivalents 0.1811
_diffrn_reflns_av_sigmaI/netI 0.2948
_diffrn_reflns_limit_h_max 20
_diffrn_reflns_limit_h_min -30
_diffrn_reflns_limit_k_max 11
_diffrn_reflns_limit_k_min -11
_diffrn_reflns_limit_l_max 31
_diffrn_reflns_limit_l_min -29
_diffrn_reflns_number 24609
_diffrn_reflns_theta_full 25.01
_diffrn_reflns_theta_max 25.01
_diffrn_reflns_theta_min 1.54
_exptl_absorpt_coefficient_mu 1.880
_exptl_absorpt_correction_T_max 0.8641
_exptl_absorpt_correction_T_min 0.7657
_exptl_absorpt_correction_type multi-scan
_exptl_absorpt_process_details sadabs
_exptl_crystal_colour yellow
_exptl_crystal_density_diffrn 1.156
_exptl_crystal_density_method 'not measured'
_exptl_crystal_description prism
_exptl_crystal_F_000 2272
_exptl_crystal_size_max 0.15
_exptl_crystal_size_mid 0.12
_exptl_crystal_size_min 0.08
_refine_diff_density_max 1.113
_refine_diff_density_min -0.326
_refine_diff_density_rms 0.096
_refine_ls_extinction_method none
_refine_ls_goodness_of_fit_ref 0.913
_refine_ls_hydrogen_treatment constr
_refine_ls_matrix_type full
_refine_ls_number_parameters 325
_refine_ls_number_reflns 5522
_refine_ls_number_restraints 0
_refine_ls_restrained_S_all 0.913
_refine_ls_R_factor_all 0.1901
_refine_ls_R_factor_gt 0.0676
_refine_ls_shift/su_max 0.000
_refine_ls_shift/su_mean 0.000
_refine_ls_structure_factor_coef Fsqd
_refine_ls_weighting_details 'calc w=1/[\s^2^(Fo^2^)+(0.0236P)^2^+0.0000P] where P=(Fo^2^+2Fc^2^)/3'
_refine_ls_weighting_scheme calc
_refine_ls_wR_factor_gt 0.1207
_refine_ls_wR_factor_ref 0.1325
_reflns_number_gt 1646
_reflns_number_total 5522
_reflns_threshold_expression >2sigma(I)
_cod_data_source_file om100089a_si_002.cif
_cod_data_source_block 2-Y
_cod_depositor_comments
;
The following automatic conversions were performed:

'_symmetry_cell_setting' value 'Orthorhombic' changed to
'orthorhombic' according to
/home/saulius/struct/CIF-dictionaries/cif_core.dic dictionary named
'cif_core.dic' version 2.4.1 from 2010-06-29.

Automatic conversion script
Id: cif_fix_values 1715 2011-07-08 13:25:40Z adriana 
;
_cod_original_sg_symbol_H-M Pbca
_cod_database_code 4065703

loop_
_symmetry_equiv_pos_as_xyz
'x, y, z'
'-x+1/2, -y, z+1/2'
'-x, y+1/2, -z+1/2'
'x+1/2, -y+1/2, -z'
'-x, -y, -z'
'x-1/2, y, -z-1/2'
'x, -y-1/2, z-1/2'
'-x-1/2, y-1/2, z'

loop_
_atom_site_label
_atom_site_type_symbol
_atom_site_fract_x
_atom_site_fract_y
_atom_site_fract_z
_atom_site_U_iso_or_equiv
_atom_site_adp_type
_atom_site_occupancy
_atom_site_symmetry_multiplicity
_atom_site_calc_flag
_atom_site_refinement_flags
Y1 Y 0.38028(3) 0.70742(9) 0.15863(3) 0.0444(3) Uani 1 1 d .
N1 N 0.4391(2) 0.7247(8) 0.0923(2) 0.042(2) Uani 1 1 d .
C1 C 0.4124(3) 0.6484(9) 0.0564(4) 0.047(3) Uani 1 1 d .
C2 C 0.3867(3) 0.5219(9) 0.0708(3) 0.042(2) Uani 1 1 d .
C3 C 0.3979(3) 0.4361(9) 0.1185(4) 0.046(3) Uani 1 1 d .
C4 C 0.4521(3) 0.3995(9) 0.1303(4) 0.064(3) Uani 1 1 d .
H4A H 0.4801 0.4381 0.1120 0.076 Uiso 1 1 calc R
C5 C 0.4615(4) 0.3006(11) 0.1717(4) 0.077(4) Uani 1 1 d .
H5A H 0.4957 0.2711 0.1793 0.093 Uiso 1 1 calc R
C6 C 0.4201(5) 0.2522(10) 0.1986(3) 0.072(4) Uani 1 1 d .
H6A H 0.4272 0.1904 0.2253 0.086 Uiso 1 1 calc R
C7 C 0.3704(3) 0.2860(10) 0.1900(3) 0.063(3) Uani 1 1 d .
H7A H 0.3433 0.2476 0.2096 0.076 Uiso 1 1 calc R
C8 C 0.3591(3) 0.3821(9) 0.1504(4) 0.057(3) Uani 1 1 d .
H8A H 0.3242 0.4103 0.1454 0.069 Uiso 1 1 calc R
C9 C 0.3471(3) 0.4399(10) 0.0386(3) 0.040(2) Uani 1 1 d .
C10 C 0.3506(3) 0.2892(10) 0.0347(3) 0.048(2) Uani 1 1 d .
H10A H 0.3747 0.2383 0.0542 0.058 Uiso 1 1 calc R
C11 C 0.3176(4) 0.2209(10) 0.0016(4) 0.065(3) Uani 1 1 d .
H11A H 0.3221 0.1232 -0.0022 0.078 Uiso 1 1 calc R
C12 C 0.2796(3) 0.2824(11) -0.0257(3) 0.046(2) Uani 1 1 d .
H12A H 0.2576 0.2289 -0.0466 0.055 Uiso 1 1 calc R
C13 C 0.2738(3) 0.4304(11) -0.0217(3) 0.052(3) Uani 1 1 d .
H13A H 0.2477 0.4765 -0.0404 0.062 Uiso 1 1 calc R
C14 C 0.3067(3) 0.5093(9) 0.0101(3) 0.051(3) Uani 1 1 d .
H14A H 0.3023 0.6073 0.0127 0.061 Uiso 1 1 calc R
C15 C 0.4867(4) 0.8031(11) 0.0806(3) 0.051(3) Uani 1 1 d .
C16 C 0.5088(3) 0.7947(9) 0.0262(3) 0.072(3) Uani 1 1 d .
H16A H 0.5168 0.6975 0.0181 0.109 Uiso 1 1 calc R
H16B H 0.5405 0.8509 0.0239 0.109 Uiso 1 1 calc R
H16C H 0.4829 0.8307 0.0029 0.109 Uiso 1 1 calc R
C17 C 0.4744(3) 0.9650(11) 0.0928(3) 0.088(4) Uani 1 1 d .
H17A H 0.4462 0.9977 0.0714 0.132 Uiso 1 1 calc R
H17B H 0.5055 1.0213 0.0867 0.132 Uiso 1 1 calc R
H17C H 0.4641 0.9742 0.1276 0.132 Uiso 1 1 calc R
C18 C 0.5322(3) 0.7558(8) 0.1145(3) 0.061(3) Uani 1 1 d .
H18A H 0.5408 0.6583 0.1074 0.092 Uiso 1 1 calc R
H18B H 0.5218 0.7648 0.1493 0.092 Uiso 1 1 calc R
H18C H 0.5626 0.8146 0.1082 0.092 Uiso 1 1 calc R
C19 C 0.4033(3) 0.6925(9) 0.0012(3) 0.031(2) Uani 1 1 d .
C20 C 0.4140(3) 0.6056(9) -0.0385(4) 0.057(3) Uani 1 1 d .
H20A H 0.4269 0.5141 -0.0333 0.069 Uiso 1 1 calc R
C21 C 0.4052(4) 0.6562(13) -0.0868(4) 0.065(4) Uani 1 1 d .
H21A H 0.4104 0.5945 -0.1138 0.078 Uiso 1 1 calc R
C22 C 0.3896(4) 0.7888(14) -0.0967(4) 0.074(3) Uani 1 1 d .
H22A H 0.3852 0.8196 -0.1299 0.088 Uiso 1 1 calc R
C23 C 0.3804(4) 0.8770(10) -0.0576(4) 0.066(3) Uani 1 1 d .
H23A H 0.3691 0.9697 -0.0635 0.079 Uiso 1 1 calc R
C24 C 0.3879(3) 0.8291(7) -0.0074(3) 0.039(2) Uani 1 1 d .
H24A H 0.3823 0.8907 0.0196 0.047 Uiso 1 1 calc R
C25 C 0.2765(4) 0.7209(15) 0.1755(5) 0.083(4) Uani 1 1 d .
H25A H 0.2628 0.6582 0.1994 0.100 Uiso 1 1 calc R
C26 C 0.2811(3) 0.6968(11) 0.1256(4) 0.049(2) Uani 1 1 d .
H26A H 0.2712 0.6137 0.1090 0.059 Uiso 1 1 calc R
C27 C 0.3026(3) 0.8151(11) 0.1032(3) 0.046(3) Uani 1 1 d .
H27A H 0.3089 0.8253 0.0687 0.055 Uiso 1 1 calc R
C28 C 0.3134(4) 0.9145(10) 0.1387(5) 0.071(4) Uani 1 1 d .
H28A H 0.3290 1.0033 0.1340 0.085 Uiso 1 1 calc R
C29 C 0.2956(4) 0.8531(16) 0.1847(4) 0.087(4) Uani 1 1 d .
H29A H 0.2968 0.8969 0.2163 0.104 Uiso 1 1 calc R
C30 C 0.4134(6) 0.6072(13) 0.2472(4) 0.073(3) Uani 1 1 d .
H30A H 0.4066 0.5111 0.2527 0.088 Uiso 1 1 calc R
C31 C 0.3813(4) 0.7183(17) 0.2601(3) 0.071(3) Uani 1 1 d .
H31A H 0.3488 0.7118 0.2764 0.085 Uiso 1 1 calc R
C32 C 0.4058(5) 0.8418(12) 0.2448(4) 0.073(4) Uani 1 1 d .
H32A H 0.3919 0.9327 0.2491 0.088 Uiso 1 1 calc R
C33 C 0.4538(4) 0.8125(12) 0.2220(3) 0.055(3) Uani 1 1 d .
H33A H 0.4776 0.8777 0.2085 0.066 Uiso 1 1 calc R
C34 C 0.4592(4) 0.6658(14) 0.2236(3) 0.062(3) Uani 1 1 d .
H34A H 0.4879 0.6142 0.2113 0.074 Uiso 1 1 calc R

loop_
_atom_site_aniso_label
_atom_site_aniso_U_11
_atom_site_aniso_U_22
_atom_site_aniso_U_33
_atom_site_aniso_U_23
_atom_site_aniso_U_13
_atom_site_aniso_U_12
Y1 0.0432(4) 0.0540(5) 0.0361(5) -0.0007(6) -0.0022(5) -0.0005(5)
N1 0.044(4) 0.044(6) 0.038(4) -0.011(4) -0.007(4) -0.023(4)
C1 0.051(6) 0.015(6) 0.077(9) 0.017(6) 0.012(6) 0.019(5)
C2 0.062(7) 0.034(6) 0.030(6) -0.002(5) -0.017(5) 0.024(6)
C3 0.045(7) 0.033(6) 0.061(8) -0.020(5) -0.011(5) 0.006(5)
C4 0.042(7) 0.061(8) 0.088(9) -0.029(7) 0.012(6) -0.001(5)
C5 0.133(10) 0.042(7) 0.058(9) -0.003(6) -0.067(7) 0.037(8)
C6 0.119(10) 0.049(9) 0.048(7) 0.035(5) 0.016(7) -0.036(7)
C7 0.041(7) 0.085(9) 0.063(7) 0.038(6) -0.015(5) -0.002(6)
C8 0.048(6) 0.065(7) 0.059(8) -0.008(6) 0.028(6) -0.013(5)
C9 0.035(6) 0.045(7) 0.041(7) 0.002(5) -0.002(5) 0.001(5)
C10 0.067(6) 0.031(7) 0.046(6) -0.012(6) 0.000(5) 0.017(6)
C11 0.074(7) 0.054(7) 0.066(8) -0.037(7) -0.003(6) -0.014(7)
C12 0.056(6) 0.037(7) 0.044(6) -0.009(6) -0.015(5) -0.011(6)
C13 0.057(7) 0.061(8) 0.037(7) -0.014(6) -0.013(5) -0.016(6)
C14 0.061(7) 0.028(6) 0.064(8) 0.004(5) -0.001(6) 0.007(5)
C15 0.062(7) 0.036(7) 0.056(7) -0.005(6) 0.006(5) -0.017(7)
C16 0.055(6) 0.101(8) 0.061(7) 0.001(7) 0.019(5) 0.007(6)
C17 0.079(8) 0.106(11) 0.079(9) 0.035(7) -0.003(6) -0.039(7)
C18 0.041(5) 0.057(8) 0.085(8) 0.009(6) -0.006(5) -0.005(5)
C19 0.052(5) 0.005(5) 0.036(6) 0.007(5) 0.009(4) 0.013(4)
C20 0.076(7) 0.041(7) 0.054(8) -0.009(6) 0.025(6) -0.002(5)
C21 0.074(8) 0.091(11) 0.031(8) -0.014(6) 0.011(6) -0.002(7)
C22 0.083(8) 0.103(11) 0.035(8) 0.032(8) 0.014(6) 0.003(9)
C23 0.069(7) 0.056(8) 0.071(9) 0.024(7) 0.024(7) 0.011(6)
C24 0.066(6) 0.017(6) 0.035(6) 0.003(4) 0.015(5) -0.008(5)
C25 0.056(7) 0.100(11) 0.094(12) 0.002(9) 0.003(6) -0.043(7)
C26 0.049(6) 0.046(8) 0.052(8) 0.002(7) -0.018(6) -0.004(6)
C27 0.050(6) 0.043(8) 0.045(7) 0.015(7) -0.011(5) 0.028(5)
C28 0.066(8) 0.029(7) 0.117(12) -0.031(8) -0.023(7) 0.011(6)
C29 0.078(9) 0.143(14) 0.041(9) 0.005(9) 0.009(7) 0.054(9)
C30 0.108(11) 0.068(10) 0.043(8) 0.003(7) -0.024(7) -0.024(9)
C31 0.087(8) 0.096(10) 0.029(6) -0.010(8) -0.008(6) -0.003(11)
C32 0.114(12) 0.053(9) 0.053(9) -0.013(7) -0.022(7) 0.000(8)
C33 0.076(9) 0.050(10) 0.038(7) -0.009(6) -0.007(6) -0.007(7)
C34 0.075(9) 0.070(10) 0.040(7) -0.020(6) -0.028(6) 0.024(7)

loop_
_atom_type_symbol
_atom_type_description
_atom_type_scat_dispersion_real
_atom_type_scat_dispersion_imag
_atom_type_scat_source
C C 0.0033 0.0016 'International Tables Vol C Tables 4.2.6.8 and 6.1.1.4'
H H 0.0000 0.0000 'International Tables Vol C Tables 4.2.6.8 and 6.1.1.4'
N N 0.0061 0.0033 'International Tables Vol C Tables 4.2.6.8 and 6.1.1.4'
Y Y -2.7962 3.5667 'International Tables Vol C Tables 4.2.6.8 and 6.1.1.4'

loop_
_geom_angle_atom_site_label_1
_geom_angle_atom_site_label_2
_geom_angle_atom_site_label_3
_geom_angle
N1 Y1 C28 102.1(3)
N1 Y1 C29 133.4(3)
C28 Y1 C29 31.3(3)
N1 Y1 C27 91.7(3)
C28 Y1 C27 29.7(2)
C29 Y1 C27 49.0(3)
N1 Y1 C26 111.1(3)
C28 Y1 C26 49.9(3)
C29 Y1 C26 48.6(3)
C27 Y1 C26 30.0(2)
N1 Y1 C30 119.5(4)
C28 Y1 C30 129.9(4)
C29 Y1 C30 102.1(4)
C27 Y1 C30 148.8(4)
C26 Y1 C30 125.0(4)
N1 Y1 C34 91.1(3)
C28 Y1 C34 136.0(3)
C29 Y1 C34 121.1(3)
C27 Y1 C34 165.5(3)
C26 Y1 C34 156.1(4)
C30 Y1 C34 31.1(2)
N1 Y1 C25 139.4(3)
C28 Y1 C25 50.7(4)
C29 Y1 C25 29.6(3)
C27 Y1 C25 49.1(3)
C26 Y1 C25 29.3(2)
C30 Y1 C25 100.3(4)
C34 Y1 C25 129.6(4)
N1 Y1 C32 117.3(4)
C28 Y1 C32 88.7(3)
C29 Y1 C32 74.2(4)
C27 Y1 C32 117.9(3)
C26 Y1 C32 121.6(4)
C30 Y1 C32 49.0(3)
C34 Y1 C32 48.8(3)
C25 Y1 C32 94.1(4)
N1 Y1 C31 138.7(3)
C28 Y1 C31 100.3(4)
C29 Y1 C31 74.1(4)
C27 Y1 C31 123.1(3)
C26 Y1 C31 109.8(3)
C30 Y1 C31 29.6(2)
C34 Y1 C31 49.7(3)
C25 Y1 C31 80.8(4)
C32 Y1 C31 29.7(2)
N1 Y1 C33 90.2(3)
C28 Y1 C33 107.3(4)
C29 Y1 C33 102.0(4)
C27 Y1 C33 135.7(4)
C26 Y1 C33 150.5(3)
C30 Y1 C33 50.5(3)
C34 Y1 C33 30.0(2)
C25 Y1 C33 124.0(4)
C32 Y1 C33 29.8(2)
C31 Y1 C33 50.0(3)
N1 Y1 C3 70.9(3)
C28 Y1 C3 134.4(3)
C29 Y1 C3 134.6(4)
C27 Y1 C3 104.8(3)
C26 Y1 C3 89.5(3)
C30 Y1 C3 87.8(3)
C34 Y1 C3 89.5(3)
C25 Y1 C3 105.3(4)
C32 Y1 C3 135.5(3)
C31 Y1 C3 114.3(4)
C33 Y1 C3 117.4(3)
N1 Y1 C1 27.9(2)
C28 Y1 C1 97.8(3)
C29 Y1 C1 125.2(3)
C27 Y1 C1 76.3(3)
C26 Y1 C1 87.1(3)
C30 Y1 C1 132.1(4)
C34 Y1 C1 111.5(3)
C25 Y1 C1 116.4(3)
C32 Y1 C1 145.2(4)
C31 Y1 C1 160.7(3)
C33 Y1 C1 117.5(3)
C3 Y1 C1 54.8(3)
N1 Y1 C2 53.0(2)
C28 Y1 C2 108.6(3)
C29 Y1 C2 124.5(3)
C27 Y1 C2 80.1(3)
C26 Y1 C2 76.6(3)
C30 Y1 C2 118.3(3)
C34 Y1 C2 112.7(3)
C25 Y1 C2 102.6(4)
C32 Y1 C2 161.2(3)
C31 Y1 C2 145.1(4)
C33 Y1 C2 132.7(3)
C3 Y1 C2 30.9(2)
C1 Y1 C2 28.13(19)
C1 N1 C15 122.1(7)
C1 N1 Y1 100.0(5)
C15 N1 Y1 137.3(6)
N1 C1 C2 118.9(9)
N1 C1 C19 126.3(8)
C2 C1 C19 114.6(8)
N1 C1 Y1 52.1(5)
C2 C1 Y1 77.2(5)
C19 C1 Y1 143.1(5)
C1 C2 C3 125.9(8)
C1 C2 C9 125.4(8)
C3 C2 C9 108.4(8)
C1 C2 Y1 74.6(5)
C3 C2 Y1 70.5(4)
C9 C2 Y1 135.4(5)
C8 C3 C4 116.8(9)
C8 C3 C2 124.4(8)
C4 C3 C2 118.7(9)
C8 C3 Y1 89.5(5)
C4 C3 Y1 106.6(5)
C2 C3 Y1 78.6(5)
C3 C4 C5 118.0(9)
C3 C4 H4A 121.0
C5 C4 H4A 121.0
C6 C5 C4 119.2(9)
C6 C5 H5A 120.4
C4 C5 H5A 120.4
C7 C6 C5 124.7(10)
C7 C6 H6A 117.7
C5 C6 H6A 117.7
C6 C7 C8 118.5(8)
C6 C7 H7A 120.8
C8 C7 H7A 120.8
C3 C8 C7 122.7(8)
C3 C8 H8A 118.6
C7 C8 H8A 118.6
C10 C9 C14 117.5(8)
C10 C9 C2 120.2(8)
C14 C9 C2 122.3(8)
C11 C10 C9 118.3(8)
C11 C10 H10A 120.8
C9 C10 H10A 120.8
C12 C11 C10 125.6(9)
C12 C11 H11A 117.2
C10 C11 H11A 117.2
C11 C12 C13 117.6(8)
C11 C12 H12A 121.2
C13 C12 H12A 121.2
C14 C13 C12 120.6(8)
C14 C13 H13A 119.7
C12 C13 H13A 119.7
C13 C14 C9 120.1(8)
C13 C14 H14A 119.9
C9 C14 H14A 119.9
N1 C15 C18 110.8(7)
N1 C15 C16 118.3(7)
C18 C15 C16 105.1(7)
N1 C15 C17 106.4(7)
C18 C15 C17 107.9(7)
C16 C15 C17 107.9(7)
C15 C16 H16A 109.5
C15 C16 H16B 109.5
H16A C16 H16B 109.5
C15 C16 H16C 109.5
H16A C16 H16C 109.5
H16B C16 H16C 109.5
C15 C17 H17A 109.5
C15 C17 H17B 109.5
H17A C17 H17B 109.5
C15 C17 H17C 109.5
H17A C17 H17C 109.5
H17B C17 H17C 109.5
C15 C18 H18A 109.5
C15 C18 H18B 109.5
H18A C18 H18B 109.5
C15 C18 H18C 109.5
H18A C18 H18C 109.5
H18B C18 H18C 109.5
C20 C19 C24 119.6(8)
C20 C19 C1 123.0(8)
C24 C19 C1 117.2(8)
C19 C20 C21 118.5(9)
C19 C20 H20A 120.8
C21 C20 H20A 120.8
C22 C21 C20 123.5(10)
C22 C21 H21A 118.2
C20 C21 H21A 118.2
C21 C22 C23 118.3(11)
C21 C22 H22A 120.8
C23 C22 H22A 120.8
C22 C23 C24 120.2(10)
C22 C23 H23A 119.9
C24 C23 H23A 119.9
C19 C24 C23 119.7(7)
C19 C24 H24A 120.1
C23 C24 H24A 120.1
C26 C25 C29 107.5(12)
C26 C25 Y1 75.1(6)
C29 C25 Y1 74.0(6)
C26 C25 H25A 126.2
C29 C25 H25A 126.2
Y1 C25 H25A 116.7
C25 C26 C27 108.7(10)
C25 C26 Y1 75.6(5)
C27 C26 Y1 74.7(4)
C25 C26 H26A 125.6
C27 C26 H26A 125.6
Y1 C26 H26A 116.1
C28 C27 C26 109.9(10)
C28 C27 Y1 74.4(5)
C26 C27 Y1 75.3(4)
C28 C27 H27A 125.1
C26 C27 H27A 125.1
Y1 C27 H27A 117.1
C27 C28 C29 104.5(10)
C27 C28 Y1 75.9(5)
C29 C28 Y1 74.4(6)
C27 C28 H28A 127.8
C29 C28 H28A 127.8
Y1 C28 H28A 114.7
C25 C29 C28 109.3(12)
C25 C29 Y1 76.4(7)
C28 C29 Y1 74.3(5)
C25 C29 H29A 125.3
C28 C29 H29A 125.3
Y1 C29 H29A 116.0
C31 C30 C34 107.2(11)
C31 C30 Y1 76.3(6)
C34 C30 Y1 74.5(5)
C31 C30 H30A 126.4
C34 C30 H30A 126.4
Y1 C30 H30A 115.1
C30 C31 C32 107.7(11)
C30 C31 Y1 74.1(6)
C32 C31 Y1 75.0(6)
C30 C31 H31A 126.1
C32 C31 H31A 126.1
Y1 C31 H31A 116.8
C31 C32 C33 110.8(10)
C31 C32 Y1 75.3(5)
C33 C32 Y1 75.4(5)
C31 C32 H32A 124.6
C33 C32 H32A 124.6
Y1 C32 H32A 116.5
C32 C33 C34 105.7(9)
C32 C33 Y1 74.8(5)
C34 C33 Y1 73.8(5)
C32 C33 H33A 127.1
C34 C33 H33A 127.1
Y1 C33 H33A 116.6
C33 C34 C30 108.5(9)
C33 C34 Y1 76.2(5)
C30 C34 Y1 74.4(5)
C33 C34 H34A 125.7
C30 C34 H34A 125.7
Y1 C34 H34A 115.8

loop_
_geom_bond_atom_site_label_1
_geom_bond_atom_site_label_2
_geom_bond_distance
Y1 N1 2.303(6)
Y1 C28 2.630(9)
Y1 C29 2.631(9)
Y1 C27 2.648(7)
Y1 C26 2.655(7)
Y1 C30 2.657(9)
Y1 C34 2.659(8)
Y1 C25 2.661(9)
Y1 C32 2.681(9)
Y1 C31 2.684(8)
Y1 C33 2.689(8)
Y1 C3 2.795(8)
Y1 C1 2.874(10)
Y1 C2 2.907(8)
N1 C1 1.365(10)
N1 C15 1.444(9)
C1 C2 1.405(9)
C1 C19 1.533(10)
C2 C3 1.523(10)
C2 C9 1.524(10)
C3 C8 1.388(10)
C3 C4 1.445(9)
C4 C5 1.454(11)
C4 H4A 0.9300
C5 C6 1.344(11)
C5 H5A 0.9300
C6 C7 1.315(10)
C6 H6A 0.9300
C7 C8 1.412(10)
C7 H7A 0.9300
C8 H8A 0.9300
C9 C10 1.422(9)
C9 C14 1.425(9)
C10 C11 1.367(9)
C10 H10A 0.9300
C11 C12 1.333(9)
C11 H11A 0.9300
C12 C13 1.402(10)
C12 H12A 0.9300
C13 C14 1.395(9)
C13 H13A 0.9300
C14 H14A 0.9300
C15 C18 1.522(9)
C15 C16 1.544(10)
C15 C17 1.585(10)
C16 H16A 0.9600
C16 H16B 0.9600
C16 H16C 0.9600
C17 H17A 0.9600
C17 H17B 0.9600
C17 H17C 0.9600
C18 H18A 0.9600
C18 H18B 0.9600
C18 H18C 0.9600
C19 C20 1.356(9)
C19 C24 1.360(8)
C20 C21 1.379(11)
C20 H20A 0.9300
C21 C22 1.332(11)
C21 H21A 0.9300
C22 C23 1.346(11)
C22 H22A 0.9300
C23 C24 1.412(10)
C23 H23A 0.9300
C24 H24A 0.9300
C25 C26 1.343(11)
C25 C29 1.354(13)
C25 H25A 0.9300
C26 C27 1.372(10)
C26 H26A 0.9300
C27 C28 1.351(10)
C27 H27A 0.9300
C28 C29 1.420(12)
C28 H28A 0.9300
C29 H29A 0.9300
C30 C31 1.364(11)
C30 C34 1.426(11)
C30 H30A 0.9300
C31 C32 1.375(11)
C31 H31A 0.9300
C32 C33 1.381(10)
C32 H32A 0.9300
C33 C34 1.385(11)
C33 H33A 0.9300
C34 H34A 0.9300
